data_2232225
loop_
_publ_author_name
'Vranec, Peter'
'Poto\<c\<n\'ak, Ivan'

_publ_section_title
;
 A potential anticancer agent: 5-chloro-7-iodo-8-hydroxyquinolinium
 dichlorido(5-chloro-7-iodoquinolin-8-olato-\k^2^<i>N</i>,<i>O</i>)palladium(II)
 dihydrate
;
_journal_coeditor_code FF2030
_journal_issue 11
_journal_name_full 'Acta Crystallographica Section E'
_journal_page_first m1508
_journal_page_last m1509
_journal_paper_doi 10.1107/S1600536811040803
_journal_volume 67
_journal_year 2011
_chemical_formula_iupac '(C9 H6 Cl1 I1 N1 O1) [Pd Cl2 (C9 H4 Cl1 I1 N1 O1)], 2H2 O'
_chemical_formula_moiety 'C9 H6 N1 O1 Cl1 I1 +, C9 H4 N1 O1 Cl3 I1 Pd1 -, 2(H2 O)'
_chemical_formula_sum 'C18 H14 Cl4 I2 N2 O4 Pd'
_chemical_formula_weight 824.31
_chemical_name_systematic
;
5-chloro-7-iodo-8-hydroxyquinolinium
dichlorido(5-chloro-7-iodoquinolin-8-olato-\k^2^<i>N</i>,<i>O</i>)palladium(II)
dihydrate
;
_space_group_IT_number 15
_symmetry_cell_setting monoclinic
_symmetry_space_group_name_Hall '-C 2yc'
_symmetry_space_group_name_H-M 'C 1 2/c 1'
_atom_sites_solution_hydrogens geom
_atom_sites_solution_primary direct
_atom_sites_solution_secondary difmap
_audit_creation_method SHELXL-97
_cell_angle_alpha 90.00
_cell_angle_beta 104.455(3)
_cell_angle_gamma 90.00
_cell_formula_units_Z 8
_cell_length_a 34.3212(10)
_cell_length_b 7.7028(2)
_cell_length_c 18.4128(5)
_cell_measurement_reflns_used 14809
_cell_measurement_temperature 293(2)
_cell_measurement_theta_max 29.6100
_cell_measurement_theta_min 2.9963
_cell_volume 4713.7(2)
_computing_cell_refinement
;
CrysAlis RED (Oxford Diffraction, 2007)
;
_computing_data_collection
;
CrysAlis CCD (Oxford Diffraction, 2007)
;
_computing_data_reduction
;
CrysAlis RED (Oxford Diffraction, 2007)
;
_computing_molecular_graphics 'DIAMOND (Brandenburg, 2001)'
_computing_publication_material 'SHELXL97 (Sheldrick, 2008)'
_computing_structure_refinement 'SHELXL97 (Sheldrick, 2008) and CALC-OH (Nardelli, 1999)'
_computing_structure_solution 'SHELXS97 (Sheldrick, 2008)'
_diffrn_ambient_temperature 293(2)
_diffrn_detector_area_resol_mean 8.3438
_diffrn_measured_fraction_theta_full 0.998
_diffrn_measured_fraction_theta_max 0.998
_diffrn_measurement_device_type 'Oxford Diffraction Xcalibur Sapphire2'
_diffrn_measurement_method \w
_diffrn_radiation_monochromator graphite
_diffrn_radiation_source 'fine-focus sealed tube'
_diffrn_radiation_type MoK\a
_diffrn_radiation_wavelength 0.71073
_diffrn_reflns_av_R_equivalents 0.0493
_diffrn_reflns_av_sigmaI/netI 0.0285
_diffrn_reflns_limit_h_max 42
_diffrn_reflns_limit_h_min -42
_diffrn_reflns_limit_k_max 9
_diffrn_reflns_limit_k_min -9
_diffrn_reflns_limit_l_max 22
_diffrn_reflns_limit_l_min -22
_diffrn_reflns_number 24287
_diffrn_reflns_theta_full 26.00
_diffrn_reflns_theta_max 26.00
_diffrn_reflns_theta_min 3.00
_exptl_absorpt_coefficient_mu 3.889
_exptl_absorpt_correction_T_max 1.000
_exptl_absorpt_correction_T_min 0.555
_exptl_absorpt_correction_type analytical
_exptl_absorpt_process_details
;
(CrysAlis RED; Oxford Diffraction, 2007)
;
_exptl_crystal_colour orange-red
_exptl_crystal_density_diffrn 2.323
_exptl_crystal_density_method 'not measured'
_exptl_crystal_description needle
_exptl_crystal_F_000 3104
_exptl_crystal_size_max 0.4357
_exptl_crystal_size_mid 0.1366
_exptl_crystal_size_min 0.0707
_refine_diff_density_max 0.614
_refine_diff_density_min -0.868
_refine_ls_extinction_method none
_refine_ls_goodness_of_fit_ref 1.143
_refine_ls_hydrogen_treatment mixed
_refine_ls_matrix_type full
_refine_ls_number_parameters 287
_refine_ls_number_reflns 4641
_refine_ls_number_restraints 0
_refine_ls_restrained_S_all 1.143
_refine_ls_R_factor_all 0.0417
_refine_ls_R_factor_gt 0.0322
_refine_ls_shift/su_max 0.002
_refine_ls_shift/su_mean 0.000
_refine_ls_structure_factor_coef Fsqd
_refine_ls_weighting_details 'calc w=1/[\s^2^(Fo^2^)+(0.0265P)^2^+28.2625P] where P=(Fo^2^+2Fc^2^)/3'
_refine_ls_weighting_scheme calc
_refine_ls_wR_factor_gt 0.0780
_refine_ls_wR_factor_ref 0.0802
_reflns_number_gt 3888
_reflns_number_total 4641
_reflns_threshold_expression I>2sigma(I)
_cod_data_source_file ff2030.cif
_cod_data_source_block I
_cod_original_sg_symbol_H-M 'C 2/c'
_cod_database_code 2232225
_cod_database_fobs_code 2232225

loop_
_symmetry_equiv_pos_as_xyz
'x, y, z'
'-x, y, -z+1/2'
'x+1/2, y+1/2, z'
'-x+1/2, y+1/2, -z+1/2'
'-x, -y, -z'
'x, -y, z-1/2'
'-x+1/2, -y+1/2, -z'
'x+1/2, -y+1/2, z-1/2'

loop_
_atom_site_type_symbol
_atom_site_label
_atom_site_fract_x
_atom_site_fract_y
_atom_site_fract_z
_atom_site_U_iso_or_equiv
_atom_site_adp_type
_atom_site_calc_flag
_atom_site_refinement_flags
_atom_site_occupancy
_atom_site_symmetry_multiplicity
_atom_site_disorder_assembly
_atom_site_disorder_group
I I1 0.699063(11) 0.67835(5) 0.58026(2) 0.04530(12) Uani d . 1 1 . .
Pd Pd1 0.627824(11) 0.95775(5) 0.77655(2) 0.02970(11) Uani d . 1 1 . .
Cl Cl1 0.59303(5) 1.0787(2) 0.85369(8) 0.0471(4) Uani d . 1 1 . .
Cl Cl2 0.68728(4) 1.0204(2) 0.86375(8) 0.0483(4) Uani d . 1 1 . .
I I2 0.611094(11) 0.16194(5) 0.507511(19) 0.03868(11) Uani d . 1 1 . .
Cl Cl3 0.53299(5) 0.6203(2) 0.43378(8) 0.0515(4) Uani d . 1 1 . .
Cl Cl4 0.54308(4) 0.4700(3) 0.72671(9) 0.0574(4) Uani d . 1 1 . .
O O1 0.65529(10) 0.8421(5) 0.70322(19) 0.0343(8) Uani d . 1 1 . .
O O2 0.69038(11) 0.2391(6) 0.6466(2) 0.0469(10) Uani d . 1 1 . .
H H2 0.6854 0.1925 0.6052 0.070 Uiso calc R 1 1 . .
N N1 0.57824(12) 0.9057(6) 0.6950(2) 0.0329(10) Uani d . 1 1 . .
C C13 0.60872(16) 0.6631(7) 0.5168(3) 0.0345(12) Uani d . 1 1 . .
H H3 0.6161 0.6098 0.4769 0.041 Uiso calc R 1 1 . .
N N2 0.69550(14) 0.4180(6) 0.7764(3) 0.0373(11) Uani d . 1 1 . .
H H2N 0.7156(18) 0.398(8) 0.761(3) 0.045 Uiso d . 1 1 . .
C C12 0.63853(15) 0.7155(6) 0.5801(3) 0.0288(10) Uani d . 1 1 . .
C C14 0.56918(16) 0.6898(7) 0.5132(3) 0.0346(12) Uani d . 1 1 . .
C C11 0.62914(14) 0.7916(6) 0.6417(3) 0.0274(10) Uani d . 1 1 . .
C C28 0.70063(18) 0.4935(8) 0.8424(3) 0.0459(15) Uani d . 1 1 . .
H H28 0.7265 0.5133 0.8719 0.055 Uiso calc R 1 1 . .
C C29 0.65883(15) 0.3807(7) 0.7305(3) 0.0310(11) Uani d . 1 1 . .
C C19 0.58701(14) 0.8219(6) 0.6352(3) 0.0279(10) Uani d . 1 1 . .
C C25 0.62410(15) 0.4374(7) 0.7528(3) 0.0315(11) Uani d . 1 1 . .
C C23 0.58380(15) 0.3332(7) 0.6341(3) 0.0331(11) Uani d . 1 1 . .
H H23 0.5587 0.3198 0.6008 0.040 Uiso calc R 1 1 . .
C C18 0.54040(16) 0.9481(8) 0.6920(3) 0.0441(14) Uani d . 1 1 . .
H H8 0.5346 1.0081 0.7319 0.053 Uiso calc R 1 1 . .
C C22 0.61854(15) 0.2761(6) 0.6136(3) 0.0302(11) Uani d . 1 1 . .
C C24 0.58658(15) 0.4075(7) 0.7019(3) 0.0337(11) Uani d . 1 1 . .
C C21 0.65593(15) 0.2950(7) 0.6611(3) 0.0304(11) Uani d . 1 1 . .
C C16 0.51643(16) 0.8190(8) 0.5717(3) 0.0418(13) Uani d . 1 1 . .
H H6 0.4953 0.7889 0.5311 0.050 Uiso calc R 1 1 . .
C C15 0.55647(15) 0.7739(7) 0.5712(3) 0.0328(11) Uani d . 1 1 . .
C C27 0.66770(19) 0.5433(8) 0.8681(3) 0.0451(14) Uani d . 1 1 . .
H H27 0.6713 0.5941 0.9151 0.054 Uiso calc R 1 1 . .
C C26 0.62989(17) 0.5169(7) 0.8236(3) 0.0388(13) Uani d . 1 1 . .
H H26 0.6077 0.5519 0.8403 0.047 Uiso calc R 1 1 . .
C C17 0.50877(17) 0.9044(9) 0.6298(3) 0.0538(16) Uani d . 1 1 . .
H H7 0.4825 0.9349 0.6292 0.065 Uiso calc R 1 1 . .
O O4A 0.7649(2) 0.3424(13) 0.7353(5) 0.0556(18) Uani d P 0.50 1 A 2
H H1O4 0.7444 0.3321 0.6986 0.083 Uiso d PR 0.50 1 A 2
H H2O4 0.7819 0.2658 0.7303 0.083 Uiso d PR 0.50 1 A 2
O O4B 0.7706(2) 0.4711(14) 0.7626(5) 0.0556(18) Uani d P 0.50 1 B 1
O O3 0.72251(16) 0.1567(7) 0.5263(3) 0.0780(16) Uani d . 1 1 . .
H H2O3 0.7047 0.0789 0.5129 0.117 Uiso d R 1 1 . .
H H1O3 0.7125 0.2474 0.5028 0.117 Uiso d R 1 1 . .

loop_
_atom_site_aniso_label
_atom_site_aniso_U_11
_atom_site_aniso_U_22
_atom_site_aniso_U_33
_atom_site_aniso_U_12
_atom_site_aniso_U_13
_atom_site_aniso_U_23
I1 0.0356(2) 0.0526(2) 0.0522(2) 0.00153(17) 0.01937(17) -0.00573(18)
Pd1 0.0312(2) 0.0324(2) 0.02578(18) -0.00258(17) 0.00749(15) 0.00048(16)
Cl1 0.0538(9) 0.0550(9) 0.0381(7) 0.0005(7) 0.0218(7) -0.0047(6)
Cl2 0.0436(8) 0.0610(9) 0.0350(7) -0.0094(7) -0.0002(6) -0.0030(7)
I2 0.0445(2) 0.0382(2) 0.03188(18) -0.00183(16) 0.00673(15) 0.00035(15)
Cl3 0.0471(9) 0.0655(10) 0.0352(7) -0.0147(7) -0.0020(6) -0.0088(7)
Cl4 0.0315(7) 0.0886(12) 0.0561(9) 0.0108(8) 0.0184(7) 0.0014(9)
O1 0.0263(18) 0.045(2) 0.0298(18) -0.0024(16) 0.0042(15) -0.0069(16)
O2 0.036(2) 0.066(3) 0.041(2) 0.012(2) 0.0132(18) 0.006(2)
N1 0.028(2) 0.039(2) 0.032(2) -0.0007(19) 0.0082(18) 0.0029(19)
C13 0.045(3) 0.033(3) 0.026(2) -0.003(2) 0.010(2) 0.001(2)
N2 0.028(2) 0.044(3) 0.036(2) -0.004(2) -0.0001(19) 0.008(2)
C12 0.028(3) 0.027(3) 0.034(2) 0.002(2) 0.011(2) 0.001(2)
C14 0.039(3) 0.034(3) 0.026(2) -0.006(2) 0.000(2) 0.001(2)
C11 0.028(3) 0.028(3) 0.025(2) -0.001(2) 0.003(2) 0.006(2)
C28 0.043(3) 0.044(3) 0.040(3) -0.012(3) -0.011(3) 0.006(3)
C29 0.027(3) 0.033(3) 0.031(3) -0.006(2) 0.001(2) 0.007(2)
C19 0.028(3) 0.028(3) 0.028(2) -0.003(2) 0.008(2) -0.001(2)
C25 0.035(3) 0.029(3) 0.030(2) -0.002(2) 0.008(2) 0.007(2)
C23 0.026(3) 0.036(3) 0.034(3) -0.003(2) 0.003(2) 0.002(2)
C18 0.033(3) 0.058(4) 0.044(3) 0.004(3) 0.015(3) -0.006(3)
C22 0.034(3) 0.030(3) 0.026(2) -0.002(2) 0.005(2) 0.002(2)
C24 0.024(2) 0.040(3) 0.039(3) -0.002(2) 0.013(2) 0.007(2)
C21 0.028(3) 0.035(3) 0.030(2) -0.001(2) 0.010(2) 0.005(2)
C16 0.028(3) 0.054(4) 0.039(3) -0.003(3) 0.000(2) 0.001(3)
C15 0.030(3) 0.036(3) 0.031(3) -0.003(2) 0.005(2) 0.007(2)
C27 0.059(4) 0.045(3) 0.028(3) 0.000(3) 0.005(3) -0.004(2)
C26 0.044(3) 0.042(3) 0.032(3) 0.000(3) 0.013(2) 0.005(2)
C17 0.027(3) 0.079(5) 0.054(4) 0.001(3) 0.008(3) -0.004(3)
O4A 0.030(3) 0.082(6) 0.055(4) 0.009(4) 0.010(3) 0.010(4)
O4B 0.030(3) 0.082(6) 0.055(4) 0.009(4) 0.010(3) 0.010(4)
O3 0.083(4) 0.075(4) 0.063(3) -0.007(3) -0.007(3) -0.007(3)

loop_
_atom_type_symbol
_atom_type_description
_atom_type_scat_dispersion_real
_atom_type_scat_dispersion_imag
_atom_type_scat_source
C C 0.0033 0.0016 'International Tables Vol C Tables 4.2.6.8 and 6.1.1.4'
H H 0.0000 0.0000 'International Tables Vol C Tables 4.2.6.8 and 6.1.1.4'
N N 0.0061 0.0033 'International Tables Vol C Tables 4.2.6.8 and 6.1.1.4'
O O 0.0106 0.0060 'International Tables Vol C Tables 4.2.6.8 and 6.1.1.4'
Cl Cl 0.1484 0.1585 'International Tables Vol C Tables 4.2.6.8 and 6.1.1.4'
Pd Pd -0.9988 1.0072 'International Tables Vol C Tables 4.2.6.8 and 6.1.1.4'
I I -0.4742 1.8119 'International Tables Vol C Tables 4.2.6.8 and 6.1.1.4'

loop_
_geom_angle_atom_site_label_1
_geom_angle_atom_site_label_2
_geom_angle_atom_site_label_3
_geom_angle
_geom_angle_publ_flag
N1 Pd1 O1 82.12(15) yes
N1 Pd1 Cl1 94.01(12) yes
O1 Pd1 Cl1 175.98(10) yes
N1 Pd1 Cl2 175.90(12) yes
O1 Pd1 Cl2 94.44(10) yes
Cl1 Pd1 Cl2 89.47(6) yes
C11 O1 Pd1 111.8(3) ?
C21 O2 H2 109.5 ?
C18 N1 C19 119.4(4) ?
C18 N1 Pd1 128.3(4) ?
C19 N1 Pd1 112.3(3) ?
C14 C13 C12 120.6(5) ?
C14 C13 H3 119.7 ?
C12 C13 H3 119.7 ?
C28 N2 C29 123.7(5) ?
C28 N2 H2N 118(4) ?
C29 N2 H2N 118(4) ?
C11 C12 C13 122.1(5) ?
C11 C12 I1 119.3(4) ?
C13 C12 I1 118.6(4) ?
C13 C14 C15 121.8(5) ?
C13 C14 Cl3 119.1(4) ?
C15 C14 Cl3 119.0(4) ?
O1 C11 C12 125.6(4) ?
O1 C11 C19 118.6(4) ?
C12 C11 C19 115.7(4) ?
N2 C28 C27 120.3(5) ?
N2 C28 H28 119.9 ?
C27 C28 H28 119.9 ?
N2 C29 C21 120.2(5) ?
N2 C29 C25 117.9(5) ?
C21 C29 C25 121.8(4) ?
N1 C19 C15 121.7(4) ?
N1 C19 C11 115.2(4) ?
C15 C19 C11 123.1(4) ?
C26 C25 C24 125.5(5) ?
C26 C25 C29 117.7(5) ?
C24 C25 C29 116.7(5) ?
C24 C23 C22 120.6(5) ?
C24 C23 H23 119.7 ?
C22 C23 H23 119.7 ?
N1 C18 C17 121.5(5) ?
N1 C18 H8 119.2 ?
C17 C18 H8 119.2 ?
C21 C22 C23 121.1(5) ?
C21 C22 I2 121.1(4) ?
C23 C22 I2 117.8(4) ?
C23 C24 C25 121.6(5) ?
C23 C24 Cl4 119.5(4) ?
C25 C24 Cl4 118.8(4) ?
O2 C21 C22 124.6(5) ?
O2 C21 C29 117.4(4) ?
C22 C21 C29 118.0(5) ?
C17 C16 C15 120.6(5) ?
C17 C16 H6 119.7 ?
C15 C16 H6 119.7 ?
C14 C15 C19 116.5(5) ?
C14 C15 C16 126.9(5) ?
C19 C15 C16 116.6(5) ?
C26 C27 C28 119.3(5) ?
C26 C27 H27 120.4 ?
C28 C27 H27 120.4 ?
C27 C26 C25 120.9(5) ?
C27 C26 H26 119.6 ?
C25 C26 H26 119.6 ?
C16 C17 C18 120.2(5) ?
C16 C17 H7 119.9 ?
C18 C17 H7 119.9 ?
H1O4 O4A H2O4 107.7 ?
H2O3 O3 H1O3 105.2 ?

loop_
_geom_bond_atom_site_label_1
_geom_bond_atom_site_label_2
_geom_bond_distance
_geom_bond_publ_flag
I1 C12 2.096(5) yes
Pd1 N1 2.009(4) yes
Pd1 O1 2.035(3) yes
Pd1 Cl1 2.2711(14) yes
Pd1 Cl2 2.3107(14) yes
I2 C22 2.099(5) yes
Cl3 C14 1.749(5) yes
Cl4 C24 1.735(5) yes
O1 C11 1.316(6) ?
O2 C21 1.347(6) ?
O2 H2 0.8200 ?
N1 C18 1.327(7) ?
N1 C19 1.373(6) ?
C13 C14 1.358(8) ?
C13 C12 1.405(7) ?
C13 H3 0.9300 ?
N2 C28 1.319(7) ?
N2 C29 1.360(6) ?
N2 H2N 0.82(6) ?
C12 C11 1.385(7) ?
C14 C15 1.409(7) ?
C11 C19 1.440(7) ?
C28 C27 1.384(9) ?
C28 H28 0.9300 ?
C29 C21 1.420(7) ?
C29 C25 1.423(7) ?
C19 C15 1.416(7) ?
C25 C26 1.409(7) ?
C25 C24 1.410(7) ?
C23 C24 1.354(7) ?
C23 C22 1.408(7) ?
C23 H23 0.9300 ?
C18 C17 1.407(8) ?
C18 H8 0.9300 ?
C22 C21 1.369(7) ?
C16 C17 1.338(8) ?
C16 C15 1.419(7) ?
C16 H6 0.9300 ?
C27 C26 1.366(8) ?
C27 H27 0.9300 ?
C26 H26 0.9300 ?
C17 H7 0.9300 ?
O4A H1O4 0.8502 ?
O4A H2O4 0.8499 ?
O3 H2O3 0.8488 ?
O3 H1O3 0.8483 ?

loop_
_geom_hbond_atom_site_label_D
_geom_hbond_atom_site_label_H
_geom_hbond_atom_site_label_A
_geom_hbond_site_symmetry_A
_geom_hbond_distance_DH
_geom_hbond_distance_HA
_geom_hbond_distance_DA
_geom_hbond_angle_DHA
O2 H2 O3 . 0.82 2.18 2.782(7) 130.7
N2 H2N O4A . 0.82(6) 1.92(6) 2.737(10) 174(6)
N2 H2N O4B . 0.82(6) 1.96(6) 2.683(9) 146(6)
O4A H1O4 O2 . 0.85 2.00 2.787(10) 154.6
C28 H28 O3 4_656 0.93 2.48 3.347(8) 154.7
